data_7051432
loop_
_publ_author_name
'Chen, Bang-Lin'
'Mok, Kum-Fun'
'Ng, Siu-Choon'
'Drew, Michael G. B.'

_publ_section_title
;
 Thiophene-2,5-dicarboxylic acid incorporated self-assembly of one-, two-
 and three-dimensional coordination polymers
;
_journal_issue 8
_journal_name_full 'New Journal of Chemistry'
_journal_page_first 877
_journal_page_last 883
_journal_paper_doi 10.1039/a901688k
_journal_volume 23
_journal_year 1999
_chemical_formula_sum 'C18 H12 Co N2 O5 S'
_chemical_formula_weight 427.29
_space_group_crystal_system monoclinic
_space_group_IT_number 14
_space_group_name_Hall '-P 2yn'
_space_group_name_H-M_alt 'P 1 21/n 1'
_cell_angle_alpha 90.00
_cell_angle_beta 116.01(3)
_cell_angle_gamma 90.00
_cell_formula_units_Z 4
_cell_length_a 10.917(2)
_cell_length_b 15.711(2)
_cell_length_c 11.330(2)
_cell_measurement_temperature 293(2)
_cell_volume 1746.5(5)
_diffrn_ambient_temperature 293(2)
_exptl_crystal_density_diffrn 1.625
_refine_ls_R_factor_obs 0.0419
_refine_ls_wR_factor_obs 0.0865
_cod_depositor_comments
;
 Updating the space group information after consulting the original publication.

 Antanas Vaitkus,
 2017-07-10

 Updating bibliography.

 Antanas Vaitkus,
 2017-07-10
;
_cod_original_sg_symbol_H-M Monoclinic
_cod_database_code 7051432

loop_
_space_group_symop_id
_space_group_symop_operation_xyz
1 'x, y, z'
2 '-x+1/2, y+1/2, -z+1/2'
3 '-x, -y, -z'
4 'x-1/2, -y-1/2, z-1/2'

loop_
_atom_site_aniso_label
_atom_site_aniso_U_11
_atom_site_aniso_U_22
_atom_site_aniso_U_33
_atom_site_aniso_U_23
_atom_site_aniso_U_13
_atom_site_aniso_U_12
Co1 0.0327(4) 0.0256(4) 0.0442(4) -0.0032(3) 0.0181(3) -0.0015(3)
N1 0.033(2) 0.027(2) 0.045(2) 0.003(2) 0.020(2) 0.005(2)
C2 0.051(3) 0.036(3) 0.050(3) 0.007(3) 0.029(3) 0.006(3)
C3 0.059(4) 0.059(4) 0.038(3) 0.004(3) 0.019(3) 0.007(3)
C4 0.045(3) 0.061(4) 0.042(3) -0.008(3) 0.010(3) 0.009(3)
C5 0.037(3) 0.037(3) 0.042(3) -0.003(2) 0.011(3) 0.002(3)
C6 0.030(3) 0.022(2) 0.044(3) -0.002(2) 0.019(2) 0.006(2)
C7 0.035(3) 0.028(3) 0.045(3) -0.002(2) 0.019(3) 0.005(2)
N8 0.032(2) 0.032(2) 0.039(2) -0.001(2) 0.013(2) -0.001(2)
C9 0.041(3) 0.043(3) 0.042(3) 0.003(3) 0.018(3) -0.001(3)
C10 0.052(4) 0.051(4) 0.063(4) 0.011(3) 0.036(3) -0.001(3)
C11 0.049(4) 0.050(4) 0.069(4) 0.004(3) 0.035(3) -0.009(3)
C12 0.032(3) 0.037(3) 0.053(3) -0.006(3) 0.019(3) -0.005(3)
C13 0.038(3) 0.049(4) 0.077(4) -0.011(3) 0.025(3) -0.010(3)
C14 0.039(3) 0.053(4) 0.059(4) -0.017(3) 0.010(3) -0.003(3)
S1 0.0416(8) 0.0344(7) 0.0364(7) 0.0029(6) 0.0208(6) 0.0091(6)
C15 0.032(3) 0.033(3) 0.044(3) 0.000(3) 0.024(3) -0.004(2)
C16 0.030(3) 0.026(3) 0.033(3) 0.000(2) 0.017(2) 0.000(2)
C17 0.043(3) 0.035(3) 0.036(3) 0.000(2) 0.018(2) 0.004(3)
C18 0.038(3) 0.037(3) 0.035(3) 0.005(2) 0.016(2) 0.007(3)
C19 0.027(3) 0.022(2) 0.046(3) 0.001(2) 0.019(2) 0.001(2)
C20 0.034(3) 0.023(3) 0.048(3) 0.003(3) 0.019(3) 0.000(2)
O1 0.046(2) 0.039(2) 0.041(2) 0.006(2) 0.024(2) 0.013(2)
O2 0.070(3) 0.042(2) 0.050(2) -0.006(2) 0.036(2) 0.008(2)
O3 0.046(2) 0.032(2) 0.055(2) 0.007(2) 0.028(2) 0.010(2)
O4 0.049(2) 0.055(2) 0.041(2) 0.000(2) 0.020(2) 0.015(2)
O5 0.056(3) 0.041(2) 0.043(3) -0.006(2) 0.028(2) -0.006(2)

loop_
_atom_site_label
_atom_site_type_symbol
_atom_site_fract_x
_atom_site_fract_y
_atom_site_fract_z
_atom_site_U_iso_or_equiv
_atom_site_thermal_displace_type
_atom_site_occupancy
_atom_site_calc_flag
_atom_site_refinement_flags
_atom_site_disorder_group
Co1 Co 0.09432(6) 0.98529(4) 0.30252(6) 0.0337(2) Uani 1 d . .
N1 N 0.2434(4) 1.0078(2) 0.4925(4) 0.0343(10) Uani 1 d . .
C2 C 0.2411(5) 0.9830(3) 0.6036(5) 0.0433(13) Uani 1 d . .
H2A H 0.1669(5) 0.9476(3) 0.5978(5) 0.080 Uiso 1 d R .
C3 C 0.3415(6) 1.0064(3) 0.7265(5) 0.0528(15) Uani 1 d . .
H3A H 0.3363(6) 0.9869(3) 0.8045(5) 0.080 Uiso 1 d R .
C4 C 0.4466(5) 1.0566(4) 0.7356(5) 0.0527(15) Uani 1 d . .
H4A H 0.5166(5) 1.0723(4) 0.8202(5) 0.080 Uiso 1 d R .
C5 C 0.4531(5) 1.0857(3) 0.6203(5) 0.0406(13) Uani 1 d . .
C6 C 0.3468(4) 1.0595(3) 0.5005(4) 0.0308(11) Uani 1 d . .
C7 C 0.3445(5) 1.0874(3) 0.3781(5) 0.0358(12) Uani 1 d . .
N8 N 0.2394(4) 1.0604(2) 0.2665(4) 0.0351(10) Uani 1 d . .
C9 C 0.2364(5) 1.0855(3) 0.1536(5) 0.0427(13) Uani 1 d . .
H9A H 0.1625(5) 1.0665(3) 0.0735(5) 0.080 Uiso 1 d R .
C10 C 0.3362(5) 1.1380(3) 0.1471(5) 0.0515(14) Uani 1 d . .
H10A H 0.3308(5) 1.1541(3) 0.0632(5) 0.080 Uiso 1 d R .
C11 C 0.4409(6) 1.1669(3) 0.2584(5) 0.0529(15) Uani 1 d . .
H11A H 0.5093(6) 1.2037(3) 0.2546(5) 0.080 Uiso 1 d R .
C12 C 0.4476(5) 1.1415(3) 0.3811(5) 0.0405(13) Uani 1 d . .
C13 C 0.5540(5) 1.1669(4) 0.5040(6) 0.055(2) Uani 1 d . .
H13A H 0.6251(5) 1.2033(4) 0.5052(6) 0.080 Uiso 1 d R .
C14 C 0.5557(5) 1.1402(3) 0.6180(6) 0.054(2) Uani 1 d . .
H14A H 0.6276(5) 1.1588(3) 0.6998(6) 0.080 Uiso 1 d R .
S1 S -0.20975(12) 1.22566(8) 0.25831(11) 0.0361(3) Uani 1 d . .
C15 C -0.0987(5) 1.1082(3) 0.1507(5) 0.0340(12) Uani 1 d . .
C16 C -0.1899(4) 1.1822(3) 0.1293(4) 0.0287(11) Uani 1 d . .
C17 C -0.2721(5) 1.2223(3) 0.0143(4) 0.0376(12) Uani 1 d . .
H17A H -0.2744(5) 1.2073(3) -0.0688(4) 0.080 Uiso 1 d R .
C18 C -0.3522(5) 1.2872(3) 0.0291(4) 0.0369(12) Uani 1 d . .
H18A H -0.4159(5) 1.3211(3) -0.0417(4) 0.080 Uiso 1 d R .
C19 C -0.3289(4) 1.2969(3) 0.1578(4) 0.0306(11) Uani 1 d . .
C20 C -0.3976(5) 1.3536(3) 0.2154(5) 0.0346(11) Uani 1 d . .
O1 O -0.0294(3) 1.0855(2) 0.2690(3) 0.0399(8) Uani 1 d . .
O2 O -0.0940(3) 1.0711(2) 0.0561(3) 0.0504(10) Uani 1 d . .
O3 O -0.4864(3) 1.4043(2) 0.1377(3) 0.0423(9) Uani 1 d . .
O4 O -0.3659(3) 1.3456(2) 0.3334(3) 0.0480(9) Uani 1 d . .
O5 O 0.1015(4) 0.8942(3) 0.1777(4) 0.0445(11) Uani 1 d . .
H5A H -0.0039(84) 0.8601(49) 0.1515(69) 0.161(32) Uiso 1 d . .
H5B H 0.0959(63) 0.9060(40) 0.1202(52) 0.060(26) Uiso 1 d . .

loop_
_geom_bond_atom_site_label_1
_geom_bond_atom_site_label_2
_geom_bond_distance
_geom_bond_site_symmetry_2
_geom_bond_publ_flag
Co1 O1 2.000(3) . ?
Co1 O5 2.038(4) . ?
Co1 O3 2.042(3) 2_445 ?
Co1 N1 2.082(4) . ?
Co1 N8 2.152(4) . ?
N1 C2 1.328(5) . ?
N1 C6 1.361(5) . ?
C2 C3 1.393(7) . ?
C3 C4 1.359(7) . ?
C4 C5 1.414(7) . ?
C5 C6 1.407(6) . ?
C5 C14 1.420(7) . ?
C6 C7 1.443(6) . ?
C7 N8 1.351(6) . ?
C7 C12 1.399(6) . ?
N8 C9 1.325(5) . ?
C9 C10 1.394(6) . ?
C10 C11 1.357(7) . ?
C11 C12 1.418(6) . ?
C12 C13 1.425(7) . ?
C13 C14 1.349(7) . ?
S1 C16 1.711(4) . ?
S1 C19 1.715(4) . ?
C15 O2 1.241(5) . ?
C15 O1 1.267(5) . ?
C15 C16 1.479(6) . ?
C16 C17 1.370(6) . ?
C17 C18 1.400(6) . ?
C18 C19 1.374(6) . ?
C19 C20 1.488(6) . ?
C20 O4 1.232(5) . ?
C20 O3 1.264(5) . ?
O3 Co1 2.042(3) 2_455 ?
